data_4120347
loop_
_publ_author_name
'Eugene L. Kolychev'
'Sabrina Kronig'
'Kai Brandhorst'
'Matthias Freytag'
'Peter G. Jones'
'Matthias Tamm'

_publ_contact_author
;
        Peter G. Jones (for X-ray details)
        Institut f\"ur Anorganische und Analytische Chemie
        Technische Universit\"at Braunschweig
        Postfach 3329
        38023 Braunschweig
        Germany
;
_publ_contact_author_email p.jones@tu-bs.de
_publ_contact_author_fax '049 531 391-5387'
_publ_contact_author_phone '049 531 391-5382'
_publ_section_title
;
 Iridium(I) Complexes with Anionic N-Heterocyclic Carbene Ligands as
 Catalysts for the Hydrogenation of Alkenes in Nonpolar Media
;
_journal_name_full 'Journal of the American Chemical Society'
_journal_page_first 12448
_journal_page_last 12459
_journal_paper_doi 10.1021/ja406529c
_journal_volume 135
_journal_year 2013
_chemical_formula_sum 'C51 H43 B F15 Ir N2 O'
_chemical_formula_weight 1187.88
_chemical_name_systematic
; 
 ? 
;
_space_group_IT_number 2
_symmetry_cell_setting triclinic
_symmetry_space_group_name_Hall '-P 1'
_symmetry_space_group_name_H-M 'P -1'
_atom_sites_solution_hydrogens geom
_atom_sites_solution_primary direct
_atom_sites_solution_secondary difmap
_audit_creation_method SHELXL-97
_cell_angle_alpha 81.879(3)
_cell_angle_beta 88.741(3)
_cell_angle_gamma 79.475(4)
_cell_formula_units_Z 2
_cell_length_a 11.6445(6)
_cell_length_b 12.5417(5)
_cell_length_c 16.0885(6)
_cell_measurement_reflns_used 79004
_cell_measurement_temperature 100(2)
_cell_measurement_theta_max 75.7176
_cell_measurement_theta_min 3.6170
_cell_volume 2286.88(18)
_computing_cell_refinement
; 
CrysAlisPro, Oxford Diffraction Ltd., 
Version 1.171.35.19 (release 27-10-2011 CrysAlis171 .NET) 
(compiled Oct 27 2011,15:02:11) 
;
_computing_data_collection
; 
CrysAlisPro, Oxford Diffraction Ltd., 
Version 1.171.35.19 (release 27-10-2011 CrysAlis171 .NET) 
(compiled Oct 27 2011,15:02:11) 
;
_computing_data_reduction
; 
CrysAlisPro, Oxford Diffraction Ltd., 
Version 1.171.35.19 (release 27-10-2011 CrysAlis171 .NET) 
(compiled Oct 27 2011,15:02:11) 
;
_computing_molecular_graphics 'Bruker XP'
_computing_publication_material SHELXL-97
_computing_structure_refinement 'SHELXL-97 (Sheldrick, 1997)'
_computing_structure_solution 'SHELXS-97 (Sheldrick, 1990)'
_diffrn_ambient_temperature 100(2)
_diffrn_detector_area_resol_mean 10.3543
_diffrn_measured_fraction_theta_full 0.998
_diffrn_measured_fraction_theta_max 0.995
_diffrn_measurement_device_type 'Oxford Diffraction Xcalibur, Atlas, Nova'
_diffrn_measurement_method '\w scans'
_diffrn_radiation_monochromator mirror
_diffrn_radiation_source 'Nova (Cu) x-ray Source'
_diffrn_radiation_type 'Cu K\a'
_diffrn_radiation_wavelength 1.54184
_diffrn_reflns_av_R_equivalents 0.0317
_diffrn_reflns_av_sigmaI/netI 0.0124
_diffrn_reflns_limit_h_max 12
_diffrn_reflns_limit_h_min -14
_diffrn_reflns_limit_k_max 15
_diffrn_reflns_limit_k_min -15
_diffrn_reflns_limit_l_max 20
_diffrn_reflns_limit_l_min -20
_diffrn_reflns_number 88539
_diffrn_reflns_theta_full 75.00
_diffrn_reflns_theta_max 75.91
_diffrn_reflns_theta_min 3.62
_exptl_absorpt_coefficient_mu 6.574
_exptl_absorpt_correction_T_max 1.00000
_exptl_absorpt_correction_T_min 0.54346
_exptl_absorpt_correction_type multi-scan
_exptl_absorpt_process_details
; 
CrysAlisPro, Oxford Diffraction Ltd., 
Version 1.171.35.19 (release 27-10-2011 CrysAlis171 .NET) 
(compiled Oct 27 2011,15:02:11) 
;
_exptl_crystal_colour 'orange-yellow dichroic'
_exptl_crystal_density_diffrn 1.725
_exptl_crystal_description prism
_exptl_crystal_F_000 1176
_exptl_crystal_size_max 0.25
_exptl_crystal_size_mid 0.12
_exptl_crystal_size_min 0.08
_refine_diff_density_max 1.603
_refine_diff_density_min -1.121
_refine_diff_density_rms 0.094
_refine_ls_extinction_method none
_refine_ls_goodness_of_fit_ref 1.124
_refine_ls_hydrogen_treatment mixed
_refine_ls_matrix_type full
_refine_ls_number_parameters 662
_refine_ls_number_reflns 9502
_refine_ls_number_restraints 6
_refine_ls_restrained_S_all 1.123
_refine_ls_R_factor_all 0.0281
_refine_ls_R_factor_gt 0.0281
_refine_ls_shift/su_max 0.001
_refine_ls_shift/su_mean 0.000
_refine_ls_structure_factor_coef Fsqd
_refine_ls_weighting_details 'calc w=1/[\s^2^(Fo^2^)+(0.0274P)^2^+6.7507P] where P=(Fo^2^+2Fc^2^)/3'
_refine_ls_weighting_scheme calc
_refine_ls_wR_factor_gt 0.0732
_refine_ls_wR_factor_ref 0.0732
_reflns_number_gt 9499
_reflns_number_total 9502
_reflns_threshold_expression >2sigma(I)
_cod_data_source_file ja406529c_si_002_02.cif
_cod_data_source_block evg12
_cod_original_cell_volume 2286.88(17)
_cod_database_code 4120347

loop_
_symmetry_equiv_pos_as_xyz
'x, y, z'
'-x, -y, -z'

loop_
_atom_site_label
_atom_site_type_symbol
_atom_site_fract_x
_atom_site_fract_y
_atom_site_fract_z
_atom_site_U_iso_or_equiv
_atom_site_adp_type
_atom_site_occupancy
_atom_site_symmetry_multiplicity
_atom_site_calc_flag
_atom_site_refinement_flags
Ir Ir 0.628386(12) 0.763050(10) 0.698308(7) 0.02089(5) Uani 1 1 d .
B B 0.8684(3) 0.3594(2) 0.81533(19) 0.0131(6) Uani 1 1 d .
N1 N 0.7433(2) 0.56212(19) 0.76812(14) 0.0133(4) Uani 1 1 d .
N2 N 0.6731(2) 0.61807(18) 0.88162(14) 0.0126(4) Uani 1 1 d .
F1 F 0.91636(15) 0.36993(14) 0.99125(10) 0.0195(3) Uani 1 1 d .
F2 F 0.91740(18) 0.21623(18) 1.12267(12) 0.0335(5) Uani 1 1 d .
F3 F 0.8767(2) 0.01306(18) 1.10214(14) 0.0407(5) Uani 1 1 d .
F4 F 0.83806(18) -0.02938(15) 0.94454(15) 0.0355(5) Uani 1 1 d .
F5 F 0.83269(16) 0.12174(14) 0.81372(12) 0.0237(4) Uani 1 1 d .
F6 F 0.98812(14) 0.54239(14) 0.86387(11) 0.0191(3) Uani 1 1 d .
F7 F 1.21522(16) 0.54154(16) 0.86010(12) 0.0277(4) Uani 1 1 d .
F8 F 1.36767(15) 0.37214(17) 0.80894(12) 0.0274(4) Uani 1 1 d .
F9 F 1.28515(15) 0.19624(15) 0.76697(11) 0.0244(4) Uani 1 1 d .
F10 F 1.05636(15) 0.19452(13) 0.76992(11) 0.0201(3) Uani 1 1 d .
F11 F 0.64640(14) 0.29771(14) 0.79396(11) 0.0211(3) Uani 1 1 d .
F12 F 0.54932(16) 0.26362(16) 0.65369(13) 0.0290(4) Uani 1 1 d .
F13 F 0.66509(18) 0.28248(18) 0.50495(13) 0.0346(5) Uani 1 1 d .
F14 F 0.88262(17) 0.33514(18) 0.50085(11) 0.0305(4) Uani 1 1 d .
F15 F 0.98221(14) 0.36761(15) 0.63841(11) 0.0206(3) Uani 1 1 d .
C1 C 0.6787(2) 0.6489(2) 0.79894(17) 0.0145(5) Uani 1 1 d .
C2 C 0.7815(2) 0.4731(2) 0.83095(17) 0.0128(5) Uani 1 1 d .
C3 C 0.7340(2) 0.5114(2) 0.90176(17) 0.0138(5) Uani 1 1 d .
H3 H 0.7414 0.4712 0.9566 0.017 Uiso 1 1 calc R
C4 C 0.7395(2) 0.5814(2) 0.67691(17) 0.0146(5) Uani 1 1 d .
C5 C 0.8361(2) 0.6107(2) 0.63049(18) 0.0166(5) Uani 1 1 d .
C6 C 0.8294(3) 0.6215(3) 0.54334(18) 0.0200(6) Uani 1 1 d .
H6 H 0.8947 0.6388 0.5112 0.024 Uiso 1 1 calc R
C7 C 0.7308(3) 0.6081(3) 0.50170(18) 0.0219(6) Uani 1 1 d .
C8 C 0.6345(3) 0.5863(3) 0.54861(19) 0.0218(6) Uani 1 1 d .
H8 H 0.5655 0.5807 0.5203 0.026 Uiso 1 1 calc R
C9 C 0.6359(3) 0.5721(2) 0.63656(18) 0.0174(5) Uani 1 1 d .
C10 C 0.9441(3) 0.6284(3) 0.67190(19) 0.0215(6) Uani 1 1 d .
H10A H 0.9228 0.6583 0.7243 0.032 Uiso 1 1 calc R
H10B H 0.9818 0.6800 0.6342 0.032 Uiso 1 1 calc R
H10C H 0.9982 0.5584 0.6841 0.032 Uiso 1 1 calc R
C11 C 0.7300(3) 0.6179(4) 0.4069(2) 0.0347(8) Uani 1 1 d .
H11A H 0.8066 0.6300 0.3852 0.052 Uiso 0.50 1 calc PR
H11B H 0.6699 0.6799 0.3841 0.052 Uiso 0.50 1 calc PR
H11C H 0.7131 0.5504 0.3900 0.052 Uiso 0.50 1 calc PR
H11D H 0.6531 0.6102 0.3877 0.052 Uiso 0.50 1 calc PR
H11E H 0.7899 0.5603 0.3888 0.052 Uiso 0.50 1 calc PR
H11F H 0.7466 0.6898 0.3829 0.052 Uiso 0.50 1 calc PR
C12 C 0.5298(3) 0.5420(3) 0.68410(19) 0.0204(6) Uani 1 1 d .
H12A H 0.4718 0.6085 0.6877 0.031 Uiso 1 1 calc R
H12B H 0.5533 0.5061 0.7408 0.031 Uiso 1 1 calc R
H12C H 0.4957 0.4920 0.6545 0.031 Uiso 1 1 calc R
C13 C 0.6204(2) 0.6884(2) 0.94083(16) 0.0133(5) Uani 1 1 d .
C14 C 0.6919(2) 0.7457(2) 0.97887(17) 0.0139(5) Uani 1 1 d .
C15 C 0.6389(3) 0.8185(2) 1.03199(17) 0.0161(5) Uani 1 1 d .
H15 H 0.6854 0.8601 1.0573 0.019 Uiso 1 1 calc R
C16 C 0.5201(3) 0.8323(2) 1.04914(17) 0.0168(5) Uani 1 1 d .
C17 C 0.4521(2) 0.7716(2) 1.01122(18) 0.0174(5) Uani 1 1 d .
H17 H 0.3710 0.7797 1.0233 0.021 Uiso 1 1 calc R
C18 C 0.5006(2) 0.6991(2) 0.95605(17) 0.0159(5) Uani 1 1 d .
C19 C 0.8213(2) 0.7286(2) 0.96315(19) 0.0193(6) Uani 1 1 d .
H19A H 0.8537 0.6500 0.9723 0.029 Uiso 1 1 calc R
H19B H 0.8586 0.7658 1.0018 0.029 Uiso 1 1 calc R
H19C H 0.8358 0.7588 0.9051 0.029 Uiso 1 1 calc R
C20 C 0.4664(3) 0.9106(3) 1.10834(19) 0.0219(6) Uani 1 1 d .
H20A H 0.4773 0.8740 1.1664 0.033 Uiso 1 1 calc R
H20B H 0.3827 0.9336 1.0962 0.033 Uiso 1 1 calc R
H20C H 0.5042 0.9749 1.1009 0.033 Uiso 1 1 calc R
C21 C 0.4260(3) 0.6371(3) 0.9132(2) 0.0229(6) Uani 1 1 d .
H21A H 0.4264 0.6605 0.8524 0.034 Uiso 1 1 calc R
H21B H 0.3458 0.6519 0.9341 0.034 Uiso 1 1 calc R
H21C H 0.4571 0.5584 0.9250 0.034 Uiso 1 1 calc R
C22 C 0.8644(2) 0.2597(2) 0.89466(18) 0.0155(5) Uani 1 1 d .
C23 C 0.8896(2) 0.2738(2) 0.97628(19) 0.0176(5) Uani 1 1 d .
C24 C 0.8929(3) 0.1947(3) 1.0461(2) 0.0243(6) Uani 1 1 d .
C25 C 0.8737(3) 0.0920(3) 1.0360(2) 0.0278(7) Uani 1 1 d .
C26 C 0.8537(3) 0.0714(2) 0.9563(2) 0.0251(7) Uani 1 1 d .
C27 C 0.8500(2) 0.1531(2) 0.8885(2) 0.0194(6) Uani 1 1 d .
C28 C 1.0083(2) 0.3699(2) 0.81352(16) 0.0138(5) Uani 1 1 d .
C29 C 1.0566(2) 0.4542(2) 0.83811(17) 0.0162(5) Uani 1 1 d .
C30 C 1.1751(3) 0.4561(2) 0.83689(18) 0.0188(6) Uani 1 1 d .
C31 C 1.2529(2) 0.3705(3) 0.81221(18) 0.0197(6) Uani 1 1 d .
C32 C 1.2103(3) 0.2818(2) 0.79045(18) 0.0185(6) Uani 1 1 d .
C33 C 1.0920(3) 0.2834(2) 0.79227(17) 0.0163(5) Uani 1 1 d .
C34 C 0.8215(2) 0.3312(2) 0.72588(18) 0.0144(5) Uani 1 1 d .
C35 C 0.7101(2) 0.3054(2) 0.72268(19) 0.0174(5) Uani 1 1 d .
C36 C 0.6577(3) 0.2871(2) 0.6514(2) 0.0214(6) Uani 1 1 d .
C37 C 0.7158(3) 0.2963(3) 0.5760(2) 0.0236(6) Uani 1 1 d .
C38 C 0.8254(3) 0.3233(3) 0.57398(19) 0.0216(6) Uani 1 1 d .
C39 C 0.8751(2) 0.3398(2) 0.64779(18) 0.0166(5) Uani 1 1 d .
C40 C 0.6455(4) 0.8768(3) 0.5844(2) 0.0358(9) Uani 1 1 d D
H40 H 0.694(4) 0.834(4) 0.550(3) 0.069(17) Uiso 1 1 d D
C41 C 0.5320(4) 0.8606(3) 0.5887(2) 0.0357(9) Uani 1 1 d D
H41 H 0.503(5) 0.812(4) 0.560(3) 0.061(15) Uiso 1 1 d D
C42 C 0.4332(5) 0.9399(6) 0.6158(3) 0.0728(18) Uani 1 1 d .
H42A H 0.4391 1.0135 0.5863 0.087 Uiso 1 1 calc R
H42B H 0.3600 0.9214 0.5967 0.087 Uiso 1 1 calc R
C43 C 0.4226(4) 0.9471(4) 0.7066(3) 0.0571(14) Uani 1 1 d .
H43A H 0.3495 0.9228 0.7270 0.068 Uiso 1 1 calc R
H43B H 0.4156 1.0248 0.7146 0.068 Uiso 1 1 calc R
C44 C 0.5220(3) 0.8808(3) 0.7597(2) 0.0268(7) Uani 1 1 d D
H44 H 0.502(4) 0.843(3) 0.811(2) 0.038(12) Uiso 1 1 d D
C45 C 0.6382(3) 0.9008(2) 0.7555(2) 0.0246(6) Uani 1 1 d D
H45 H 0.687(3) 0.878(3) 0.803(2) 0.027(10) Uiso 1 1 d D
C46 C 0.6777(5) 0.9911(3) 0.6961(3) 0.0502(12) Uani 1 1 d .
H46A H 0.6235 1.0605 0.7013 0.060 Uiso 1 1 calc R
H46B H 0.7559 0.9992 0.7143 0.060 Uiso 1 1 calc R
C47 C 0.6841(6) 0.9763(5) 0.6082(3) 0.0706(19) Uani 1 1 d .
H47A H 0.7661 0.9745 0.5899 0.085 Uiso 1 1 calc R
H47B H 0.6364 1.0417 0.5757 0.085 Uiso 1 1 calc R
O O 0.8484(4) 1.0255(5) 0.4351(3) 0.0998(17) Uani 1 1 d .
C96 C 0.9045(5) 0.9261(6) 0.4082(5) 0.0768(17) Uani 1 1 d .
H96A H 0.8550 0.9023 0.3676 0.092 Uiso 1 1 calc R
H96B H 0.9226 0.8673 0.4564 0.092 Uiso 1 1 calc R
C97 C 1.0113(5) 0.9529(4) 0.3684(3) 0.0578(12) Uani 1 1 d .
H97A H 1.0444 0.9000 0.3301 0.069 Uiso 1 1 calc R
H97B H 1.0710 0.9558 0.4105 0.069 Uiso 1 1 calc R
C98 C 0.9668(8) 1.0629(6) 0.3216(5) 0.096(3) Uani 1 1 d .
H98A H 1.0311 1.1040 0.3074 0.115 Uiso 1 1 calc R
H98B H 0.9268 1.0571 0.2692 0.115 Uiso 1 1 calc R
C99 C 0.8857(8) 1.1155(6) 0.3792(7) 0.114(3) Uani 1 1 d .
H99A H 0.8180 1.1628 0.3485 0.137 Uiso 1 1 calc R
H99B H 0.9243 1.1607 0.4114 0.137 Uiso 1 1 calc R

loop_
_atom_site_aniso_label
_atom_site_aniso_U_11
_atom_site_aniso_U_22
_atom_site_aniso_U_33
_atom_site_aniso_U_23
_atom_site_aniso_U_13
_atom_site_aniso_U_12
Ir 0.03421(8) 0.01381(7) 0.01235(7) -0.00190(4) -0.00369(5) 0.00215(5)
B 0.0114(13) 0.0128(14) 0.0149(14) -0.0030(11) 0.0007(11) -0.0011(11)
N1 0.0153(11) 0.0138(11) 0.0105(10) -0.0025(8) 0.0003(8) -0.0012(9)
N2 0.0137(10) 0.0115(10) 0.0118(10) -0.0019(8) 0.0003(8) -0.0001(8)
F1 0.0210(8) 0.0203(8) 0.0161(8) -0.0030(6) -0.0033(6) -0.0002(7)
F2 0.0363(11) 0.0405(12) 0.0171(9) 0.0066(8) -0.0032(8) 0.0027(9)
F3 0.0402(12) 0.0327(11) 0.0387(12) 0.0222(9) 0.0037(9) -0.0003(9)
F4 0.0311(10) 0.0133(9) 0.0591(14) 0.0056(9) 0.0004(9) -0.0047(8)
F5 0.0243(9) 0.0149(8) 0.0327(10) -0.0061(7) -0.0020(7) -0.0035(7)
F6 0.0187(8) 0.0183(8) 0.0224(8) -0.0095(7) 0.0013(6) -0.0039(6)
F7 0.0224(9) 0.0316(10) 0.0347(10) -0.0116(8) -0.0009(8) -0.0142(8)
F8 0.0118(8) 0.0400(11) 0.0293(10) 0.0004(8) -0.0002(7) -0.0060(7)
F9 0.0172(8) 0.0259(9) 0.0260(9) -0.0038(7) 0.0028(7) 0.0066(7)
F10 0.0191(8) 0.0147(8) 0.0261(9) -0.0065(7) 0.0005(7) 0.0003(6)
F11 0.0152(8) 0.0229(9) 0.0249(9) -0.0021(7) 0.0026(7) -0.0042(7)
F12 0.0180(9) 0.0297(10) 0.0420(11) -0.0085(8) -0.0078(8) -0.0078(7)
F13 0.0314(10) 0.0458(12) 0.0300(10) -0.0178(9) -0.0127(8) -0.0050(9)
F14 0.0291(10) 0.0471(12) 0.0165(9) -0.0122(8) 0.0012(7) -0.0039(9)
F15 0.0160(8) 0.0289(9) 0.0179(8) -0.0051(7) 0.0016(6) -0.0053(7)
C1 0.0157(13) 0.0138(12) 0.0140(13) -0.0034(10) 0.0001(10) -0.0011(10)
C2 0.0119(12) 0.0129(12) 0.0136(12) -0.0005(10) -0.0013(9) -0.0031(10)
C3 0.0132(12) 0.0126(12) 0.0144(12) 0.0001(10) -0.0002(10) -0.0007(10)
C4 0.0181(13) 0.0130(12) 0.0121(13) -0.0011(10) -0.0004(10) -0.0014(10)
C5 0.0176(13) 0.0171(13) 0.0145(13) -0.0023(10) 0.0006(10) -0.0013(11)
C6 0.0193(14) 0.0255(15) 0.0149(14) -0.0025(11) 0.0028(11) -0.0033(12)
C7 0.0250(15) 0.0270(16) 0.0128(13) -0.0036(11) -0.0014(11) -0.0014(12)
C8 0.0190(14) 0.0282(16) 0.0184(14) -0.0044(12) -0.0040(11) -0.0032(12)
C9 0.0181(14) 0.0181(13) 0.0162(13) -0.0034(11) 0.0005(11) -0.0031(11)
C10 0.0205(14) 0.0274(16) 0.0177(14) -0.0023(12) 0.0001(11) -0.0078(12)
C11 0.0308(18) 0.059(2) 0.0140(15) -0.0047(15) -0.0018(13) -0.0068(17)
C12 0.0183(14) 0.0224(15) 0.0216(14) -0.0052(11) 0.0017(11) -0.0050(11)
C13 0.0164(13) 0.0124(12) 0.0099(12) -0.0018(9) 0.0011(10) 0.0009(10)
C14 0.0143(13) 0.0142(12) 0.0116(12) 0.0007(10) -0.0007(10) -0.0006(10)
C15 0.0194(13) 0.0140(13) 0.0146(13) -0.0018(10) -0.0019(10) -0.0024(10)
C16 0.0219(14) 0.0145(13) 0.0127(12) -0.0015(10) 0.0007(10) -0.0001(11)
C17 0.0147(13) 0.0200(14) 0.0172(13) -0.0037(11) 0.0028(10) -0.0015(11)
C18 0.0153(13) 0.0173(13) 0.0150(13) -0.0023(10) -0.0005(10) -0.0024(10)
C19 0.0152(13) 0.0208(14) 0.0223(14) -0.0054(11) 0.0004(11) -0.0026(11)
C20 0.0235(15) 0.0209(14) 0.0217(15) -0.0094(12) 0.0042(12) -0.0006(12)
C21 0.0163(14) 0.0295(16) 0.0264(16) -0.0123(13) 0.0021(11) -0.0071(12)
C22 0.0105(12) 0.0150(13) 0.0198(14) -0.0009(10) 0.0012(10) -0.0002(10)
C23 0.0122(12) 0.0172(13) 0.0211(14) 0.0008(11) 0.0012(10) 0.0009(10)
C24 0.0176(14) 0.0308(17) 0.0190(14) 0.0050(12) 0.0005(11) 0.0030(12)
C25 0.0192(15) 0.0244(16) 0.0323(18) 0.0152(13) 0.0016(13) 0.0007(12)
C26 0.0180(14) 0.0135(14) 0.0404(19) 0.0046(13) 0.0025(13) -0.0011(11)
C27 0.0127(13) 0.0164(14) 0.0272(15) -0.0008(11) 0.0010(11) 0.0005(10)
C28 0.0133(12) 0.0158(13) 0.0120(12) -0.0012(10) 0.0000(9) -0.0018(10)
C29 0.0171(13) 0.0172(13) 0.0138(13) -0.0021(10) 0.0001(10) -0.0023(11)
C30 0.0197(14) 0.0226(14) 0.0159(13) -0.0022(11) -0.0019(11) -0.0083(11)
C31 0.0125(13) 0.0291(16) 0.0161(13) 0.0029(11) -0.0021(10) -0.0042(11)
C32 0.0160(13) 0.0214(14) 0.0148(13) -0.0005(11) 0.0014(10) 0.0036(11)
C33 0.0190(14) 0.0157(13) 0.0139(13) -0.0014(10) -0.0003(10) -0.0032(11)
C34 0.0150(13) 0.0091(12) 0.0184(13) -0.0033(10) -0.0008(10) 0.0007(10)
C35 0.0169(13) 0.0121(12) 0.0228(14) -0.0037(11) 0.0000(11) -0.0008(10)
C36 0.0151(13) 0.0180(14) 0.0318(17) -0.0059(12) -0.0052(12) -0.0023(11)
C37 0.0241(15) 0.0232(15) 0.0248(15) -0.0108(12) -0.0090(12) -0.0010(12)
C38 0.0218(15) 0.0252(15) 0.0174(14) -0.0086(12) -0.0001(11) 0.0007(12)
C39 0.0139(13) 0.0172(13) 0.0190(14) -0.0065(11) -0.0008(10) -0.0006(10)
C40 0.056(2) 0.0300(18) 0.0129(15) 0.0084(13) 0.0023(15) 0.0054(17)
C41 0.062(3) 0.0251(17) 0.0192(16) 0.0068(13) -0.0227(16) -0.0093(17)
C42 0.047(3) 0.110(5) 0.040(3) 0.025(3) -0.014(2) 0.019(3)
C43 0.049(3) 0.050(3) 0.066(3) -0.028(2) -0.028(2) 0.027(2)
C44 0.0343(18) 0.0178(15) 0.0255(16) -0.0077(12) -0.0025(13) 0.0069(13)
C45 0.0397(18) 0.0155(14) 0.0188(15) -0.0076(11) -0.0038(13) -0.0015(13)
C46 0.090(4) 0.0241(19) 0.044(2) -0.0098(17) 0.020(2) -0.026(2)
C47 0.112(5) 0.087(4) 0.027(2) 0.018(2) -0.014(2) -0.075(4)
O 0.075(3) 0.143(5) 0.092(3) -0.054(3) 0.022(3) -0.019(3)
C96 0.056(3) 0.077(4) 0.100(5) -0.023(4) 0.010(3) -0.011(3)
C97 0.064(3) 0.053(3) 0.063(3) -0.017(2) -0.003(2) -0.021(2)
C98 0.116(6) 0.070(4) 0.083(5) 0.017(3) 0.033(4) 0.009(4)
C99 0.088(5) 0.064(4) 0.200(10) -0.049(5) 0.025(6) -0.018(4)

loop_
_atom_type_symbol
_atom_type_description
_atom_type_scat_dispersion_real
_atom_type_scat_dispersion_imag
_atom_type_scat_source
C C 0.0181 0.0091 'International Tables Vol C Tables 4.2.6.8 and 6.1.1.4'
H H 0.0000 0.0000 'International Tables Vol C Tables 4.2.6.8 and 6.1.1.4'
B B 0.0090 0.0039 'International Tables Vol C Tables 4.2.6.8 and 6.1.1.4'
N N 0.0311 0.0180 'International Tables Vol C Tables 4.2.6.8 and 6.1.1.4'
F F 0.0727 0.0534 'International Tables Vol C Tables 4.2.6.8 and 6.1.1.4'
Ir Ir -4.7710 6.5667 'International Tables Vol C Tables 4.2.6.8 and 6.1.1.4'
O O 0.0492 0.0322 'International Tables Vol C Tables 4.2.6.8 and 6.1.1.4'

loop_
_geom_angle_atom_site_label_1
_geom_angle_atom_site_label_2
_geom_angle_atom_site_label_3
_geom_angle
C1 Ir C45 97.29(12)
C1 Ir C44 98.85(12)
C45 Ir C44 39.64(14)
C1 Ir C40 158.33(14)
C45 Ir C40 82.08(14)
C44 Ir C40 94.36(14)
C1 Ir C41 163.36(13)
C45 Ir C41 93.27(13)
C44 Ir C41 81.22(15)
C40 Ir C41 36.42(16)
C1 Ir C4 60.41(10)
C45 Ir C4 142.50(12)
C44 Ir C4 157.97(12)
C40 Ir C4 107.66(12)
C41 Ir C4 116.31(12)
C2 B C34 104.1(2)
C2 B C28 113.0(2)
C34 B C28 113.4(2)
C2 B C22 111.8(2)
C34 B C22 112.8(2)
C28 B C22 102.1(2)
C1 N1 C2 112.9(2)
C1 N1 C4 109.6(2)
C2 N1 C4 136.8(2)
C1 N2 C3 109.5(2)
C1 N2 C13 124.6(2)
C3 N2 C13 125.7(2)
N2 C1 N1 105.5(2)
N2 C1 Ir 148.5(2)
N1 C1 Ir 105.98(18)
C3 C2 N1 102.2(2)
C3 C2 B 132.7(2)
N1 C2 B 124.9(2)
C2 C3 N2 109.9(2)
C5 C4 C9 121.3(3)
C5 C4 N1 120.6(2)
C9 C4 N1 118.0(2)
C5 C4 Ir 101.36(18)
C9 C4 Ir 83.53(17)
N1 C4 Ir 83.72(15)
C6 C5 C4 117.7(3)
C6 C5 C10 120.0(3)
C4 C5 C10 122.4(3)
C7 C6 C5 122.4(3)
C8 C7 C6 118.7(3)
C8 C7 C11 121.4(3)
C6 C7 C11 119.9(3)
C7 C8 C9 121.9(3)
C8 C9 C4 117.8(3)
C8 C9 C12 119.2(3)
C4 C9 C12 123.0(3)
C18 C13 C14 122.8(2)
C18 C13 N2 119.3(2)
C14 C13 N2 117.9(2)
C15 C14 C13 117.5(3)
C15 C14 C19 121.5(3)
C13 C14 C19 121.0(2)
C16 C15 C14 122.0(3)
C15 C16 C17 118.7(3)
C15 C16 C20 120.4(3)
C17 C16 C20 120.9(3)
C18 C17 C16 121.6(3)
C13 C18 C17 117.5(3)
C13 C18 C21 121.4(3)
C17 C18 C21 121.2(3)
C23 C22 C27 112.7(3)
C23 C22 B 120.6(2)
C27 C22 B 126.3(3)
F1 C23 C24 115.1(3)
F1 C23 C22 119.7(2)
C24 C23 C22 125.1(3)
F2 C24 C25 120.0(3)
F2 C24 C23 120.8(3)
C25 C24 C23 119.2(3)
F3 C25 C26 120.6(3)
F3 C25 C24 120.9(3)
C26 C25 C24 118.5(3)
F4 C26 C25 119.6(3)
F4 C26 C27 120.0(3)
C25 C26 C27 120.4(3)
F5 C27 C26 114.6(3)
F5 C27 C22 121.4(3)
C26 C27 C22 124.0(3)
C29 C28 C33 113.2(2)
C29 C28 B 127.0(2)
C33 C28 B 119.6(2)
F6 C29 C30 115.2(2)
F6 C29 C28 120.9(2)
C30 C29 C28 123.9(3)
F7 C30 C31 119.3(3)
F7 C30 C29 120.5(3)
C31 C30 C29 120.2(3)
F8 C31 C30 120.9(3)
F8 C31 C32 120.5(3)
C30 C31 C32 118.6(3)
F9 C32 C33 121.0(3)
F9 C32 C31 119.6(3)
C33 C32 C31 119.3(3)
F10 C33 C32 116.3(3)
F10 C33 C28 119.0(2)
C32 C33 C28 124.7(3)
C39 C34 C35 112.8(3)
C39 C34 B 127.9(2)
C35 C34 B 119.1(2)
F11 C35 C36 116.0(3)
F11 C35 C34 119.0(3)
C36 C35 C34 125.0(3)
F12 C36 C35 121.1(3)
F12 C36 C37 119.4(3)
C35 C36 C37 119.4(3)
F13 C37 C38 120.4(3)
F13 C37 C36 120.6(3)
C38 C37 C36 118.9(3)
F14 C38 C37 120.0(3)
F14 C38 C39 120.5(3)
C37 C38 C39 119.6(3)
F15 C39 C34 121.0(2)
F15 C39 C38 114.6(3)
C34 C39 C38 124.4(3)
C41 C40 C47 123.9(4)
C41 C40 Ir 72.3(2)
C47 C40 Ir 109.0(2)
C40 C41 C42 124.0(4)
C40 C41 Ir 71.25(19)
C42 C41 Ir 110.5(3)
C43 C42 C41 117.2(3)
C42 C43 C44 115.2(4)
C45 C44 C43 124.6(4)
C45 C44 Ir 70.08(18)
C43 C44 Ir 113.5(3)
C44 C45 C46 124.1(4)
C44 C45 Ir 70.27(18)
C46 C45 Ir 112.8(2)
C47 C46 C45 116.0(3)
C46 C47 C40 117.6(3)
C96 O C99 107.5(5)
O C96 C97 104.0(5)
C96 C97 C98 100.9(5)
C99 C98 C97 104.0(6)
C98 C99 O 105.0(6)

loop_
_geom_bond_atom_site_label_1
_geom_bond_atom_site_label_2
_geom_bond_distance
Ir C1 2.023(3)
Ir C45 2.090(3)
Ir C44 2.093(3)
Ir C40 2.187(3)
Ir C41 2.200(3)
Ir C4 2.472(3)
B C2 1.638(4)
B C34 1.656(4)
B C28 1.658(4)
B C22 1.662(4)
N1 C1 1.354(3)
N1 C2 1.409(3)
N1 C4 1.453(3)
N2 C1 1.335(4)
N2 C3 1.392(3)
N2 C13 1.441(3)
F1 C23 1.353(3)
F2 C24 1.345(4)
F3 C25 1.343(4)
F4 C26 1.349(4)
F5 C27 1.347(4)
F6 C29 1.351(3)
F7 C30 1.345(3)
F8 C31 1.340(3)
F9 C32 1.346(3)
F10 C33 1.354(3)
F11 C35 1.353(3)
F12 C36 1.346(3)
F13 C37 1.344(3)
F14 C38 1.343(4)
F15 C39 1.354(3)
C2 C3 1.365(4)
C4 C5 1.412(4)
C4 C9 1.414(4)
C5 C6 1.392(4)
C5 C10 1.502(4)
C6 C7 1.390(4)
C7 C8 1.385(4)
C7 C11 1.513(4)
C8 C9 1.401(4)
C9 C12 1.516(4)
C13 C18 1.396(4)
C13 C14 1.396(4)
C14 C15 1.392(4)
C14 C19 1.503(4)
C15 C16 1.389(4)
C16 C17 1.398(4)
C16 C20 1.508(4)
C17 C18 1.397(4)
C18 C21 1.504(4)
C22 C23 1.394(4)
C22 C27 1.395(4)
C23 C24 1.386(4)
C24 C25 1.380(5)
C25 C26 1.376(5)
C26 C27 1.383(4)
C28 C29 1.392(4)
C28 C33 1.395(4)
C29 C30 1.383(4)
C30 C31 1.372(4)
C31 C32 1.387(4)
C32 C33 1.374(4)
C34 C39 1.390(4)
C34 C35 1.397(4)
C35 C36 1.377(4)
C36 C37 1.377(5)
C37 C38 1.377(5)
C38 C39 1.390(4)
C40 C41 1.371(6)
C40 C47 1.502(6)
C41 C42 1.479(7)
C42 C43 1.476(7)
C43 C44 1.501(5)
C44 C45 1.418(5)
C45 C46 1.508(5)
C46 C47 1.451(6)
O C96 1.418(8)
O C99 1.465(10)
C96 C97 1.458(8)
C97 C98 1.483(8)
C98 C99 1.446(10)

loop_
_geom_torsion_atom_site_label_1
_geom_torsion_atom_site_label_2
_geom_torsion_atom_site_label_3
_geom_torsion_atom_site_label_4
_geom_torsion
C3 N2 C1 N1 -0.4(3)
C13 N2 C1 N1 174.8(2)
C3 N2 C1 Ir 174.8(3)
C13 N2 C1 Ir -10.0(6)
C2 N1 C1 N2 -0.3(3)
C4 N1 C1 N2 171.4(2)
C2 N1 C1 Ir -177.71(17)
C4 N1 C1 Ir -6.0(3)
C45 Ir C1 N2 40.7(4)
C44 Ir C1 N2 0.7(4)
C40 Ir C1 N2 127.6(4)
C41 Ir C1 N2 -88.3(6)
C4 Ir C1 N2 -171.4(4)
C45 Ir C1 N1 -144.1(2)
C44 Ir C1 N1 175.89(19)
C40 Ir C1 N1 -57.2(4)
C41 Ir C1 N1 86.9(5)
C4 Ir C1 N1 3.82(16)
C1 N1 C2 C3 0.9(3)
C4 N1 C2 C3 -167.7(3)
C1 N1 C2 B -175.6(2)
C4 N1 C2 B 15.9(5)
C34 B C2 C3 143.5(3)
C28 B C2 C3 -93.0(3)
C22 B C2 C3 21.5(4)
C34 B C2 N1 -41.2(3)
C28 B C2 N1 82.3(3)
C22 B C2 N1 -163.2(2)
N1 C2 C3 N2 -1.1(3)
B C2 C3 N2 175.0(3)
C1 N2 C3 C2 1.0(3)
C13 N2 C3 C2 -174.2(2)
C1 N1 C4 C5 104.3(3)
C2 N1 C4 C5 -86.9(4)
C1 N1 C4 C9 -74.5(3)
C2 N1 C4 C9 94.3(4)
C1 N1 C4 Ir 4.7(2)
C2 N1 C4 Ir 173.6(3)
C1 Ir C4 C5 -123.5(2)
C45 Ir C4 C5 -63.5(3)
C44 Ir C4 C5 -144.8(3)
C40 Ir C4 C5 36.7(2)
C41 Ir C4 C5 75.0(2)
C1 Ir C4 C9 115.79(19)
C45 Ir C4 C9 175.76(19)
C44 Ir C4 C9 94.5(3)
C40 Ir C4 C9 -84.0(2)
C41 Ir C4 C9 -45.7(2)
C1 Ir C4 N1 -3.44(14)
C45 Ir C4 N1 56.5(2)
C44 Ir C4 N1 -24.8(4)
C40 Ir C4 N1 156.74(18)
C41 Ir C4 N1 -164.96(17)
C9 C4 C5 C6 -5.1(4)
N1 C4 C5 C6 176.3(3)
Ir C4 C5 C6 -94.4(3)
C9 C4 C5 C10 175.8(3)
N1 C4 C5 C10 -2.9(4)
Ir C4 C5 C10 86.5(3)
C4 C5 C6 C7 2.1(4)
C10 C5 C6 C7 -178.8(3)
C5 C6 C7 C8 1.9(5)
C5 C6 C7 C11 -178.3(3)
C6 C7 C8 C9 -3.2(5)
C11 C7 C8 C9 177.1(3)
C7 C8 C9 C4 0.3(5)
C7 C8 C9 C12 -176.6(3)
C5 C4 C9 C8 3.9(4)
N1 C4 C9 C8 -177.4(3)
Ir C4 C9 C8 103.3(3)
C5 C4 C9 C12 -179.3(3)
N1 C4 C9 C12 -0.6(4)
Ir C4 C9 C12 -80.0(3)
C1 N2 C13 C18 86.3(3)
C3 N2 C13 C18 -99.2(3)
C1 N2 C13 C14 -91.9(3)
C3 N2 C13 C14 82.6(3)
C18 C13 C14 C15 -2.0(4)
N2 C13 C14 C15 176.1(2)
C18 C13 C14 C19 177.7(3)
N2 C13 C14 C19 -4.2(4)
C13 C14 C15 C16 1.8(4)
C19 C14 C15 C16 -177.8(3)
C14 C15 C16 C17 -0.5(4)
C14 C15 C16 C20 178.9(3)
C15 C16 C17 C18 -0.9(4)
C20 C16 C17 C18 179.8(3)
C14 C13 C18 C17 0.7(4)
N2 C13 C18 C17 -177.4(2)
C14 C13 C18 C21 179.3(3)
N2 C13 C18 C21 1.2(4)
C16 C17 C18 C13 0.8(4)
C16 C17 C18 C21 -177.8(3)
C2 B C22 C23 -56.6(3)
C34 B C22 C23 -173.6(2)
C28 B C22 C23 64.4(3)
C2 B C22 C27 131.0(3)
C34 B C22 C27 14.1(4)
C28 B C22 C27 -107.9(3)
C27 C22 C23 F1 174.1(2)
B C22 C23 F1 0.7(4)
C27 C22 C23 C24 -4.2(4)
B C22 C23 C24 -177.5(3)
F1 C23 C24 F2 2.1(4)
C22 C23 C24 F2 -179.5(3)
F1 C23 C24 C25 -176.2(3)
C22 C23 C24 C25 2.2(5)
F2 C24 C25 F3 1.4(5)
C23 C24 C25 F3 179.7(3)
F2 C24 C25 C26 -177.3(3)
C23 C24 C25 C26 1.0(5)
F3 C25 C26 F4 -0.7(5)
C24 C25 C26 F4 178.1(3)
F3 C25 C26 C27 179.6(3)
C24 C25 C26 C27 -1.6(5)
F4 C26 C27 F5 -1.3(4)
C25 C26 C27 F5 178.4(3)
F4 C26 C27 C22 179.5(3)
C25 C26 C27 C22 -0.7(5)
C23 C22 C27 F5 -175.6(2)
B C22 C27 F5 -2.8(4)
C23 C22 C27 C26 3.4(4)
B C22 C27 C26 176.3(3)
C2 B C28 C29 12.4(4)
C34 B C28 C29 130.6(3)
C22 B C28 C29 -107.8(3)
C2 B C28 C33 -173.5(2)
C34 B C28 C33 -55.3(3)
C22 B C28 C33 66.3(3)
C33 C28 C29 F6 -177.4(2)
B C28 C29 F6 -3.0(4)
C33 C28 C29 C30 3.8(4)
B C28 C29 C30 178.3(3)
F6 C29 C30 F7 -0.1(4)
C28 C29 C30 F7 178.7(3)
F6 C29 C30 C31 179.6(3)
C28 C29 C30 C31 -1.5(4)
F7 C30 C31 F8 -1.7(4)
C29 C30 C31 F8 178.6(3)
F7 C30 C31 C32 178.4(3)
C29 C30 C31 C32 -1.3(4)
F8 C31 C32 F9 0.9(4)
C30 C31 C32 F9 -179.3(3)
F8 C31 C32 C33 -178.3(3)
C30 C31 C32 C33 1.5(4)
F9 C32 C33 F10 0.5(4)
C31 C32 C33 F10 179.7(2)
F9 C32 C33 C28 -178.1(3)
C31 C32 C33 C28 1.1(4)
C29 C28 C33 F10 177.8(2)
B C28 C33 F10 2.9(4)
C29 C28 C33 C32 -3.6(4)
B C28 C33 C32 -178.5(3)
C2 B C34 C39 107.7(3)
C28 B C34 C39 -15.6(4)
C22 B C34 C39 -130.9(3)
C2 B C34 C35 -65.5(3)
C28 B C34 C35 171.2(2)
C22 B C34 C35 55.9(3)
C39 C34 C35 F11 -178.0(2)
B C34 C35 F11 -3.9(4)
C39 C34 C35 C36 1.5(4)
B C34 C35 C36 175.7(3)
F11 C35 C36 F12 0.3(4)
C34 C35 C36 F12 -179.3(3)
F11 C35 C36 C37 178.3(3)
C34 C35 C36 C37 -1.3(5)
F12 C36 C37 F13 0.2(4)
C35 C36 C37 F13 -177.8(3)
F12 C36 C37 C38 178.3(3)
C35 C36 C37 C38 0.2(5)
F13 C37 C38 F14 -0.5(5)
C36 C37 C38 F14 -178.5(3)
F13 C37 C38 C39 178.5(3)
C36 C37 C38 C39 0.5(5)
C35 C34 C39 F15 178.0(2)
B C34 C39 F15 4.5(4)
C35 C34 C39 C38 -0.8(4)
B C34 C39 C38 -174.3(3)
F14 C38 C39 F15 0.0(4)
C37 C38 C39 F15 -179.0(3)
F14 C38 C39 C34 178.8(3)
C37 C38 C39 C34 -0.2(5)
C1 Ir C40 C41 163.6(3)
C45 Ir C40 C41 -106.6(2)
C44 Ir C40 C41 -68.8(2)
C4 Ir C40 C41 110.6(2)
C1 Ir C40 C47 -75.8(5)
C45 Ir C40 C47 14.0(4)
C44 Ir C40 C47 51.8(4)
C41 Ir C40 C47 120.6(5)
C4 Ir C40 C47 -128.8(4)
C47 C40 C41 C42 1.2(6)
Ir C40 C41 C42 102.5(4)
C47 C40 C41 Ir -101.4(3)
C1 Ir C41 C40 -158.6(4)
C45 Ir C41 C40 71.9(2)
C44 Ir C41 C40 109.8(2)
C4 Ir C41 C40 -84.2(2)
C1 Ir C41 C42 81.1(6)
C45 Ir C41 C42 -48.3(4)
C44 Ir C41 C42 -10.5(4)
C40 Ir C41 C42 -120.3(4)
C4 Ir C41 C42 155.5(4)
C40 C41 C42 C43 -75.5(7)
Ir C41 C42 C43 5.2(7)
C41 C42 C43 C44 6.4(8)
C42 C43 C44 C45 65.9(6)
C42 C43 C44 Ir -15.4(6)
C1 Ir C44 C45 90.76(19)
C40 Ir C44 C45 -72.0(2)
C41 Ir C44 C45 -106.1(2)
C4 Ir C44 C45 109.4(3)
C1 Ir C44 C43 -149.2(3)
C45 Ir C44 C43 120.1(4)
C40 Ir C44 C43 48.1(4)
C41 Ir C44 C43 14.0(3)
C4 Ir C44 C43 -130.5(4)
C43 C44 C45 C46 -0.7(5)
Ir C44 C45 C46 104.7(3)
C43 C44 C45 Ir -105.4(3)
C1 Ir C45 C44 -95.1(2)
C40 Ir C45 C44 106.8(2)
C41 Ir C45 C44 72.0(2)
C4 Ir C45 C44 -144.5(2)
C1 Ir C45 C46 145.2(3)
C44 Ir C45 C46 -119.7(4)
C40 Ir C45 C46 -12.9(3)
C41 Ir C45 C46 -47.6(3)
C4 Ir C45 C46 95.9(3)
C44 C45 C46 C47 -71.4(6)
Ir C45 C46 C47 9.5(6)
C45 C46 C47 C40 3.1(8)
C41 C40 C47 C46 67.8(7)
Ir C40 C47 C46 -13.2(7)
C99 O C96 C97 27.3(8)
O C96 C97 C98 -41.4(7)
C96 C97 C98 C99 40.5(8)
C97 C98 C99 O -24.4(9)
C96 O C99 C98 -1.5(9)
